data_7028751
loop_
_publ_author_name
'Wiedemann, Dennis'
'Grohmann, Andreas'

_publ_section_title
;
 Bulk spin-crossover in the complex [FeL(NCS)2] of a
 tris(pyridyl)ethane-derived N4-ligand-a temperature-dependent
 crystallographic study.
;
_journal_issue 6
_journal_name_full 'Dalton transactions (Cambridge, England : 2003)'
_journal_page_first 2406
_journal_page_last 2417
_journal_paper_doi 10.1039/c3dt53070a
_journal_volume 43
_journal_year 2014
_chemical_formula_iupac '[Fe (C20 H22 N4) (N C S)2].C D2 Cl2'
_chemical_formula_moiety 'C22 H22 Fe N6 S2, C D2 Cl2'
_chemical_formula_sum 'C23 H22 Cl2 D2 Fe N6 S2'
_chemical_formula_weight 577.36
_chemical_name_systematic
;(1-{6-[1,1-di(pyridin-2-yl)ethyl]pyridin-2-yl}-N,N-
dimethylmethanamine)bis(thiocyanato-\kN)iron(II)--[D~2~]dichloromethane(1/1)
;
_space_group_IT_number 14
_symmetry_cell_setting monoclinic
_symmetry_Int_Tables_number 14
_symmetry_space_group_name_Hall '-P 2ybc'
_symmetry_space_group_name_H-M 'P 1 21/c 1'
_atom_sites_solution_hydrogens difmap
_atom_sites_solution_primary direct
_atom_sites_solution_secondary difmap
_audit_creation_date 2013-09-13T18:37:03-00:00
_audit_creation_method 'WinGX routine CIF_UPDATE'
_cell_angle_alpha 90
_cell_angle_beta 107.386(3)
_cell_angle_gamma 90
_cell_formula_units_Z 4
_cell_length_a 9.1440(2)
_cell_length_b 12.7087(4)
_cell_length_c 22.2852(7)
_cell_measurement_reflns_used 7067
_cell_measurement_temperature 150.00(10)
_cell_measurement_theta_max 32.4926
_cell_measurement_theta_min 3.284
_cell_volume 2471.41(13)
_computing_cell_refinement
;
        CrysAlisPro, Agilent Technologies,
        Version 1.171.35.19 (release 27-10-2011 CrysAlis171 .NET)
        (compiled Oct 27 2011,15:02:11)
;
_computing_data_collection
;
        CrysAlisPro, Agilent Technologies,
        Version 1.171.35.19 (release 27-10-2011 CrysAlis171 .NET)
        (compiled Oct 27 2011,15:02:11)
;
_computing_data_reduction
;
        CrysAlisPro, Agilent Technologies,
        Version 1.171.35.19 (release 27-10-2011 CrysAlis171 .NET)
        (compiled Oct 27 2011,15:02:11)
;
_computing_molecular_graphics 'Ortep-3 for Windows (Farrugia, 1997)'
_computing_publication_material 'SHELXL-97 (Sheldrick, 2008)'
_computing_structure_refinement 'SHELXL-97 (Sheldrick, 2008)'
_computing_structure_solution 'SHELXS-97 (Sheldrick, 2008)'
_diffrn_ambient_environment N~2~
_diffrn_ambient_temperature 150.00(10)
_diffrn_detector 'CCD plate'
_diffrn_detector_area_resol_mean 16.3031
_diffrn_detector_type 'Agilent Sapphire 3'
_diffrn_measured_fraction_theta_full 0.998
_diffrn_measured_fraction_theta_max 0.998
_diffrn_measurement_device '\k-geometry diffractometer'
_diffrn_measurement_device_type 'Agilent Xcalibur'
_diffrn_measurement_method '\w scans'
_diffrn_measurement_specimen_support 'glass capillary'
_diffrn_radiation_monochromator graphite
_diffrn_radiation_probe x-ray
_diffrn_radiation_type MoK\a
_diffrn_radiation_wavelength 0.71073
_diffrn_reflns_av_R_equivalents 0.0325
_diffrn_reflns_av_unetI/netI 0.0271
_diffrn_reflns_limit_h_max 11
_diffrn_reflns_limit_h_min -11
_diffrn_reflns_limit_k_max 15
_diffrn_reflns_limit_k_min -14
_diffrn_reflns_limit_l_max 27
_diffrn_reflns_limit_l_min -27
_diffrn_reflns_number 20548
_diffrn_reflns_theta_full 26
_diffrn_reflns_theta_max 26
_diffrn_reflns_theta_min 3.29
_diffrn_source 'fine-focus sealed tube'
_diffrn_source_type 'Agilent Enhance'
_diffrn_standards_number 0
_exptl_absorpt_coefficient_mu 1.021
_exptl_absorpt_correction_T_max 1
_exptl_absorpt_correction_T_min 0.85378
_exptl_absorpt_correction_type multi-scan
_exptl_absorpt_process_details
;
        CrysAlisPro, Agilent Technologies,
        Version 1.171.35.19 (release 27-10-2011 CrysAlis171 .NET)
        (compiled Oct 27 2011,15:02:11)
        Empirical absorption correction using spherical harmonics,
 implemented in SCALE3 ABSPACK scaling algorithm.
;
_exptl_crystal_colour 'dark red'
_exptl_crystal_density_diffrn 1.552
_exptl_crystal_density_method 'not measured'
_exptl_crystal_description coloumn
_exptl_crystal_F_000 1184
_exptl_crystal_recrystallization_method 'evaporation: [D~2~]dichloromethane, r. t., 1 week'
_exptl_crystal_size_max 0.35
_exptl_crystal_size_mid 0.07
_exptl_crystal_size_min 0.07
_refine_diff_density_max 0.427
_refine_diff_density_min -0.402
_refine_diff_density_rms 0.063
_refine_ls_extinction_method none
_refine_ls_goodness_of_fit_ref 1.16
_refine_ls_hydrogen_treatment constr
_refine_ls_matrix_type full
_refine_ls_number_parameters 310
_refine_ls_number_reflns 4855
_refine_ls_number_restraints 0
_refine_ls_restrained_S_all 1.16
_refine_ls_R_factor_all 0.0463
_refine_ls_R_factor_gt 0.0409
_refine_ls_shift/su_max 0.001
_refine_ls_shift/su_mean 0
_refine_ls_structure_factor_coef Fsqd
_refine_ls_weighting_details 'calc w=1/[\s^2^(Fo^2^)+(0.0314P)^2^+2.4293P] where P=(Fo^2^+2Fc^2^)/3'
_refine_ls_weighting_scheme calc
_refine_ls_wR_factor_gt 0.0853
_refine_ls_wR_factor_ref 0.0875
_reflns_number_gt 4483
_reflns_number_total 4855
_reflns_threshold_expression >2\s(I)
_cod_data_source_file c3dt53070a.txt
_cod_data_source_block compound1-cd2cl2
_cod_original_cell_volume 2471.41(12)
_cod_original_sg_symbol_H-M 'P 21/c'
_cod_database_code 7028751

loop_
_symmetry_equiv_pos_as_xyz
'x, y, z'
'-x, y+1/2, -z+1/2'
'-x, -y, -z'
'x, -y-1/2, z-1/2'

loop_
_atom_site_label
_atom_site_type_symbol
_atom_site_fract_x
_atom_site_fract_y
_atom_site_fract_z
_atom_site_U_iso_or_equiv
_atom_site_adp_type
_atom_site_occupancy
_atom_site_symmetry_multiplicity
_atom_site_calc_flag
_atom_site_refinement_flags
C11 C 0.0178(3) 0.8829(2) 0.70182(11) 0.0203(5) Uani 1 1 d .
C12 C 0.0765(3) 0.9164(2) 0.65483(12) 0.0251(6) Uani 1 1 d .
H12 H 0.0163 0.9134 0.612 0.03 Uiso 1 1 calc R
C13 C 0.2262(3) 0.9546(2) 0.67152(12) 0.0238(5) Uani 1 1 d .
H13 H 0.2668 0.983 0.6404 0.029 Uiso 1 1 calc R
C14 C 0.3154(3) 0.9507(2) 0.73398(11) 0.0200(5) Uani 1 1 d .
H14 H 0.4197 0.9722 0.7456 0.024 Uiso 1 1 calc R
C15 C 0.2509(2) 0.91511(18) 0.77920(11) 0.0147(5) Uani 1 1 d .
C16 C 0.3389(2) 0.90040(18) 0.84904(11) 0.0148(5) Uani 1 1 d .
C17 C 0.5088(3) 0.9278(2) 0.86093(12) 0.0210(5) Uani 1 1 d .
H17A H 0.553 0.8814 0.8358 0.032 Uiso 1 1 calc R
H17B H 0.5638 0.9184 0.9056 0.032 Uiso 1 1 calc R
H17C H 0.518 1.0012 0.849 0.032 Uiso 1 1 calc R
C21 C 0.0504(3) 1.0092(2) 0.91890(11) 0.0202(5) Uani 1 1 d .
H21 H -0.0517 0.9924 0.9177 0.024 Uiso 1 1 calc R
C22 C 0.1221(3) 1.0926(2) 0.95540(11) 0.0235(5) Uani 1 1 d .
H22 H 0.0697 1.1332 0.9783 0.028 Uiso 1 1 calc R
C23 C 0.2719(3) 1.1162(2) 0.95817(12) 0.0239(5) Uani 1 1 d .
H23 H 0.3236 1.174 0.9824 0.029 Uiso 1 1 calc R
C24 C 0.3447(3) 1.05400(19) 0.92487(11) 0.0202(5) Uani 1 1 d .
H24 H 0.4483 1.0678 0.9271 0.024 Uiso 1 1 calc R
C25 C 0.2667(3) 0.97128(18) 0.88810(10) 0.0152(5) Uani 1 1 d .
C31 C 0.1572(3) 0.65077(19) 0.87700(12) 0.0223(5) Uani 1 1 d .
H31 H 0.0561 0.6256 0.8711 0.027 Uiso 1 1 calc R
C32 C 0.2784(3) 0.5842(2) 0.90479(13) 0.0278(6) Uani 1 1 d .
H32 H 0.2609 0.5154 0.9178 0.033 Uiso 1 1 calc R
C33 C 0.4250(3) 0.6203(2) 0.91303(13) 0.0262(6) Uani 1 1 d .
H33 H 0.5109 0.5765 0.9315 0.031 Uiso 1 1 calc R
C34 C 0.4450(3) 0.7211(2) 0.89405(11) 0.0209(5) Uani 1 1 d .
H34 H 0.5456 0.747 0.8995 0.025 Uiso 1 1 calc R
C35 C 0.3198(3) 0.78503(19) 0.86716(10) 0.0156(5) Uani 1 1 d .
C40 C -0.1390(3) 0.8357(2) 0.69191(12) 0.0220(5) Uani 1 1 d .
H40A H -0.2147 0.8921 0.6902 0.026 Uiso 1 1 calc R
H40B H -0.1709 0.7968 0.6516 0.026 Uiso 1 1 calc R
C42 C -0.2916(3) 0.7378(2) 0.74528(13) 0.0252(6) Uani 1 1 d .
H42A H -0.3476 0.7054 0.7051 0.038 Uiso 1 1 calc R
H42B H -0.3433 0.8029 0.751 0.038 Uiso 1 1 calc R
H42C H -0.2887 0.689 0.7797 0.038 Uiso 1 1 calc R
C43 C -0.0607(3) 0.6640(2) 0.73325(13) 0.0255(6) Uani 1 1 d .
H43A H -0.0599 0.6125 0.7661 0.038 Uiso 1 1 calc R
H43B H 0.0447 0.6784 0.7334 0.038 Uiso 1 1 calc R
H43C H -0.1192 0.6358 0.6922 0.038 Uiso 1 1 calc R
C51 C -0.1208(3) 0.7291(2) 0.92054(11) 0.0181(5) Uani 1 1 d .
C61 C -0.2338(3) 1.0336(2) 0.78870(11) 0.0179(5) Uani 1 1 d .
Fe1 Fe -0.00074(3) 0.84726(3) 0.823771(15) 0.01387(10) Uani 1 1 d .
N10 N 0.1011(2) 0.88818(15) 0.76311(9) 0.0147(4) Uani 1 1 d .
N20 N 0.1190(2) 0.95022(15) 0.88467(9) 0.0157(4) Uani 1 1 d .
N30 N 0.1747(2) 0.74950(15) 0.85778(9) 0.0164(4) Uani 1 1 d .
N41 N -0.1325(2) 0.76229(16) 0.74539(10) 0.0204(4) Uani 1 1 d .
N50 N -0.0992(2) 0.78704(17) 0.88384(10) 0.0198(4) Uani 1 1 d .
N60 N -0.1585(2) 0.95809(16) 0.79693(9) 0.0185(4) Uani 1 1 d .
S52 S -0.14563(8) 0.64264(5) 0.97168(3) 0.02608(15) Uani 1 1 d .
S62 S -0.33932(7) 1.14070(5) 0.77634(3) 0.02767(16) Uani 1 1 d .
C1 C 0.7191(3) 0.2794(2) 0.93229(14) 0.0328(7) Uani 1 1 d .
D1A D 0.7359 0.2621 0.8915 0.039 Uiso 1 1 calc R
D1B D 0.7973 0.3316 0.954 0.039 Uiso 1 1 calc R
Cl2 Cl 0.74047(8) 0.16498(7) 0.97837(4) 0.0415(2) Uani 1 1 d .
Cl3 Cl 0.53434(9) 0.33465(7) 0.91857(4) 0.0454(2) Uani 1 1 d .

loop_
_atom_site_aniso_label
_atom_site_aniso_U_11
_atom_site_aniso_U_22
_atom_site_aniso_U_33
_atom_site_aniso_U_23
_atom_site_aniso_U_13
_atom_site_aniso_U_12
C11 0.0179(12) 0.0254(14) 0.0170(12) -0.0017(10) 0.0044(10) 0.0046(10)
C12 0.0253(13) 0.0327(15) 0.0164(12) -0.0001(11) 0.0050(10) 0.0054(11)
C13 0.0311(14) 0.0245(14) 0.0201(12) 0.0038(11) 0.0144(11) 0.0036(11)
C14 0.0181(12) 0.0220(13) 0.0225(12) -0.0006(10) 0.0100(10) -0.0002(10)
C15 0.0148(11) 0.0123(11) 0.0173(11) -0.0011(9) 0.0055(9) 0.0019(9)
C16 0.0117(10) 0.0178(12) 0.0154(11) -0.0002(9) 0.0046(9) -0.0024(9)
C17 0.0136(11) 0.0244(13) 0.0247(13) 0.0008(11) 0.0053(10) -0.0022(10)
C21 0.0205(12) 0.0223(13) 0.0198(12) 0.0002(10) 0.0092(10) 0.0011(10)
C22 0.0311(13) 0.0222(13) 0.0182(12) -0.0046(10) 0.0088(11) 0.0038(11)
C23 0.0304(14) 0.0189(13) 0.0185(12) -0.0039(10) 0.0016(11) -0.0035(11)
C24 0.0187(12) 0.0201(13) 0.0201(12) 0.0004(10) 0.0035(10) -0.0029(10)
C25 0.0156(11) 0.0155(12) 0.0134(11) 0.0032(9) 0.0025(9) 0.0011(9)
C31 0.0206(12) 0.0174(13) 0.0308(14) -0.0029(11) 0.0106(11) -0.0023(10)
C32 0.0297(14) 0.0161(13) 0.0382(16) 0.0017(12) 0.0109(12) 0.0013(11)
C33 0.0256(13) 0.0228(14) 0.0284(14) 0.0020(11) 0.0054(11) 0.0088(11)
C34 0.0155(11) 0.0232(13) 0.0229(13) -0.0022(10) 0.0040(10) 0.0014(10)
C35 0.0156(11) 0.0188(12) 0.0130(11) -0.0028(9) 0.0051(9) -0.0003(9)
C40 0.0183(12) 0.0268(14) 0.0192(12) -0.0013(10) 0.0031(10) -0.0005(10)
C42 0.0147(12) 0.0308(15) 0.0307(14) -0.0075(12) 0.0078(11) -0.0056(10)
C43 0.0208(12) 0.0221(14) 0.0328(14) -0.0102(11) 0.0070(11) -0.0010(10)
C51 0.0131(11) 0.0217(13) 0.0192(12) -0.0054(10) 0.0043(9) 0.0016(9)
C61 0.0137(11) 0.0218(13) 0.0196(12) 0.0015(10) 0.0072(9) -0.0052(10)
Fe1 0.01181(16) 0.01414(18) 0.01581(17) -0.00124(13) 0.00437(13) 0.00056(12)
N10 0.0131(9) 0.0155(10) 0.0156(9) -0.0017(8) 0.0045(8) 0.0015(7)
N20 0.0162(9) 0.0167(10) 0.0140(9) 0.0003(8) 0.0045(8) 0.0008(8)
N30 0.0142(9) 0.0166(10) 0.0188(10) -0.0026(8) 0.0055(8) 0.0009(8)
N41 0.0156(10) 0.0220(11) 0.0247(11) -0.0053(9) 0.0076(8) -0.0027(8)
N50 0.0167(10) 0.0221(11) 0.0213(11) -0.0017(9) 0.0069(8) 0.0009(8)
N60 0.0155(9) 0.0187(11) 0.0222(10) 0.0006(9) 0.0072(8) -0.0015(8)
S52 0.0296(3) 0.0269(4) 0.0225(3) 0.0033(3) 0.0091(3) -0.0024(3)
S62 0.0199(3) 0.0234(3) 0.0432(4) 0.0094(3) 0.0148(3) 0.0075(3)
C1 0.0275(14) 0.0353(16) 0.0359(16) 0.0090(13) 0.0097(12) -0.0015(12)
Cl2 0.0300(4) 0.0483(5) 0.0422(4) 0.0222(4) 0.0049(3) -0.0008(3)
Cl3 0.0353(4) 0.0426(5) 0.0545(5) 0.0045(4) 0.0074(4) 0.0081(3)

loop_
_atom_type_symbol
_atom_type_description
_atom_type_scat_dispersion_real
_atom_type_scat_dispersion_imag
_atom_type_scat_source
C C 0.0033 0.0016 'International Tables Vol C Tables 4.2.6.8 and 6.1.1.4'
Cl Cl 0.1484 0.1585 'International Tables Vol C Tables 4.2.6.8 and 6.1.1.4'
Fe Fe 0.3463 0.8444 'International Tables Vol C Tables 4.2.6.8 and 6.1.1.4'
N N 0.0061 0.0033 'International Tables Vol C Tables 4.2.6.8 and 6.1.1.4'
S S 0.1246 0.1234 'International Tables Vol C Tables 4.2.6.8 and 6.1.1.4'
H H 0 0 'International Tables Vol C Tables 4.2.6.8 and 6.1.1.4'
D D 0 0 'International Tables Vol C Tables 4.2.6.8 and 6.1.1.4'

loop_
_geom_angle_atom_site_label_1
_geom_angle_atom_site_label_2
_geom_angle_atom_site_label_3
_geom_angle
N10 C11 C12 121.5(2)
N10 C11 C40 113.1(2)
C12 C11 C40 125.5(2)
C11 C12 C13 118.6(2)
C14 C13 C12 119.4(2)
C15 C14 C13 119.3(2)
N10 C15 C14 120.5(2)
N10 C15 C16 114.87(19)
C14 C15 C16 124.6(2)
C25 C16 C15 108.67(18)
C25 C16 C17 110.71(19)
C15 C16 C17 110.12(18)
C25 C16 C35 107.95(18)
C15 C16 C35 108.35(18)
C17 C16 C35 110.95(19)
N20 C21 C22 122.8(2)
C21 C22 C23 118.9(2)
C24 C23 C22 118.7(2)
C23 C24 C25 120.2(2)
N20 C25 C24 120.6(2)
N20 C25 C16 116.3(2)
C24 C25 C16 123.1(2)
N30 C31 C32 123.7(2)
C33 C32 C31 118.2(2)
C32 C33 C34 118.9(2)
C33 C34 C35 120.6(2)
N30 C35 C34 121.0(2)
N30 C35 C16 117.19(19)
C34 C35 C16 121.8(2)
N41 C40 C11 108.73(19)
N50 C51 S52 177.1(2)
N60 C61 S62 179.3(2)
N10 Fe1 N20 91.06(8)
N10 Fe1 N50 172.86(8)
N20 Fe1 N50 93.59(8)
N10 Fe1 N60 93.30(8)
N20 Fe1 N60 86.57(8)
N50 Fe1 N60 92.39(8)
N10 Fe1 N30 86.10(8)
N20 Fe1 N30 86.18(8)
N50 Fe1 N30 88.80(8)
N60 Fe1 N30 172.71(8)
N10 Fe1 N41 80.38(8)
N20 Fe1 N41 168.27(8)
N50 Fe1 N41 95.73(8)
N60 Fe1 N41 85.94(8)
N30 Fe1 N41 101.11(8)
C15 N10 C11 120.1(2)
C15 N10 Fe1 123.06(16)
C11 N10 Fe1 116.77(16)
C21 N20 C25 118.8(2)
C21 N20 Fe1 120.18(16)
C25 N20 Fe1 120.66(16)
C31 N30 C35 117.6(2)
C31 N30 Fe1 122.79(16)
C35 N30 Fe1 119.37(16)
C43 N41 C42 108.2(2)
C43 N41 C40 107.2(2)
C42 N41 C40 108.82(19)
C43 N41 Fe1 114.34(15)
C42 N41 Fe1 115.28(15)
C40 N41 Fe1 102.56(14)
C51 N50 Fe1 158.53(19)
C61 N60 Fe1 168.4(2)
Cl2 C1 Cl3 111.32(15)

loop_
_geom_bond_atom_site_label_1
_geom_bond_atom_site_label_2
_geom_bond_distance
C11 N10 1.352(3)
C11 C12 1.379(4)
C11 C40 1.508(3)
C12 C13 1.394(4)
C13 C14 1.388(3)
C14 C15 1.387(3)
C15 N10 1.352(3)
C15 C16 1.535(3)
C16 C25 1.532(3)
C16 C17 1.536(3)
C16 C35 1.544(3)
C21 N20 1.350(3)
C21 C22 1.377(4)
C22 C23 1.386(4)
C23 C24 1.383(4)
C24 C25 1.392(3)
C25 N20 1.357(3)
C31 N30 1.351(3)
C31 C32 1.385(4)
C32 C33 1.376(4)
C33 C34 1.379(4)
C34 C35 1.385(3)
C35 N30 1.357(3)
C40 N41 1.501(3)
C42 N41 1.487(3)
C43 N41 1.473(3)
C51 N50 1.160(3)
C51 S52 1.647(3)
C61 N60 1.163(3)
C61 S62 1.644(3)
Fe1 N10 1.9281(19)
Fe1 N20 1.966(2)
Fe1 N50 1.977(2)
Fe1 N60 1.977(2)
Fe1 N30 1.9915(19)
Fe1 N41 2.100(2)
C1 Cl2 1.757(3)
C1 Cl3 1.770(3)

loop_
_geom_torsion_atom_site_label_1
_geom_torsion_atom_site_label_2
_geom_torsion_atom_site_label_3
_geom_torsion_atom_site_label_4
_geom_torsion
N10 C11 C12 C13 1.1(4)
C40 C11 C12 C13 -177.5(2)
C11 C12 C13 C14 4.8(4)
C12 C13 C14 C15 -4.1(4)
C13 C14 C15 N10 -2.5(4)
C13 C14 C15 C16 176.0(2)
N10 C15 C16 C25 -61.6(3)
C14 C15 C16 C25 119.9(2)
N10 C15 C16 C17 177.0(2)
C14 C15 C16 C17 -1.6(3)
N10 C15 C16 C35 55.5(2)
C14 C15 C16 C35 -123.1(2)
N20 C21 C22 C23 -1.1(4)
C21 C22 C23 C24 -1.0(4)
C22 C23 C24 C25 1.7(4)
C23 C24 C25 N20 -0.3(4)
C23 C24 C25 C16 178.9(2)
C15 C16 C25 N20 63.0(3)
C17 C16 C25 N20 -175.98(19)
C35 C16 C25 N20 -54.4(2)
C15 C16 C25 C24 -116.3(2)
C17 C16 C25 C24 4.8(3)
C35 C16 C25 C24 126.4(2)
N30 C31 C32 C33 -0.3(4)
C31 C32 C33 C34 0.7(4)
C32 C33 C34 C35 0.0(4)
C33 C34 C35 N30 -1.2(4)
C33 C34 C35 C16 176.3(2)
C25 C16 C35 N30 59.9(2)
C15 C16 C35 N30 -57.7(3)
C17 C16 C35 N30 -178.7(2)
C25 C16 C35 C34 -117.8(2)
C15 C16 C35 C34 124.7(2)
C17 C16 C35 C34 3.7(3)
N10 C11 C40 N41 -27.4(3)
C12 C11 C40 N41 151.3(2)
C14 C15 N10 C11 8.4(3)
C16 C15 N10 C11 -170.2(2)
C14 C15 N10 Fe1 -175.63(17)
C16 C15 N10 Fe1 5.7(3)
C12 C11 N10 C15 -7.8(4)
C40 C11 N10 C15 171.0(2)
C12 C11 N10 Fe1 176.03(19)
C40 C11 N10 Fe1 -5.2(3)
N20 Fe1 N10 C15 36.60(19)
N60 Fe1 N10 C15 123.23(19)
N30 Fe1 N10 C15 -49.50(19)
N41 Fe1 N10 C15 -151.47(19)
N20 Fe1 N10 C11 -147.32(18)
N60 Fe1 N10 C11 -60.70(18)
N30 Fe1 N10 C11 126.58(18)
N41 Fe1 N10 C11 24.61(18)
C22 C21 N20 C25 2.5(4)
C22 C21 N20 Fe1 -170.40(19)
C24 C25 N20 C21 -1.8(3)
C16 C25 N20 C21 179.0(2)
C24 C25 N20 Fe1 171.15(17)
C16 C25 N20 Fe1 -8.1(3)
N10 Fe1 N20 C21 137.81(18)
N50 Fe1 N20 C21 -47.61(19)
N60 Fe1 N20 C21 44.57(18)
N30 Fe1 N20 C21 -136.17(19)
N41 Fe1 N20 C21 94.9(4)
N10 Fe1 N20 C25 -35.00(18)
N50 Fe1 N20 C25 139.58(18)
N60 Fe1 N20 C25 -128.24(18)
N30 Fe1 N20 C25 51.02(18)
N41 Fe1 N20 C25 -77.9(4)
C32 C31 N30 C35 -0.8(4)
C32 C31 N30 Fe1 -175.3(2)
C34 C35 N30 C31 1.6(3)
C16 C35 N30 C31 -176.1(2)
C34 C35 N30 Fe1 176.30(17)
C16 C35 N30 Fe1 -1.4(3)
N10 Fe1 N30 C31 -139.5(2)
N20 Fe1 N30 C31 129.17(19)
N50 Fe1 N30 C31 35.50(19)
N41 Fe1 N30 C31 -60.1(2)
N10 Fe1 N30 C35 46.08(17)
N20 Fe1 N30 C35 -45.25(17)
N50 Fe1 N30 C35 -138.93(18)
N41 Fe1 N30 C35 125.47(17)
C11 C40 N41 C43 -78.1(2)
C11 C40 N41 C42 165.2(2)
C11 C40 N41 Fe1 42.6(2)
N10 Fe1 N41 C43 79.33(17)
N20 Fe1 N41 C43 123.0(4)
N50 Fe1 N41 C43 -94.63(18)
N60 Fe1 N41 C43 173.37(18)
N30 Fe1 N41 C43 -4.73(18)
N10 Fe1 N41 C42 -154.38(19)
N20 Fe1 N41 C42 -110.7(4)
N50 Fe1 N41 C42 31.66(19)
N60 Fe1 N41 C42 -60.34(18)
N30 Fe1 N41 C42 121.57(18)
N10 Fe1 N41 C40 -36.30(14)
N20 Fe1 N41 C40 7.4(5)
N50 Fe1 N41 C40 149.74(14)
N60 Fe1 N41 C40 57.75(14)
N30 Fe1 N41 C40 -120.35(14)
N20 Fe1 N50 C51 -98.6(5)
N60 Fe1 N50 C51 174.7(5)
N30 Fe1 N50 C51 -12.5(5)
N41 Fe1 N50 C51 88.6(5)
N10 Fe1 N60 C61 -89.2(9)
N20 Fe1 N60 C61 1.7(9)
N50 Fe1 N60 C61 95.1(9)
N41 Fe1 N60 C61 -169.3(10)
